data_8102516
loop_
_publ_author_name
'Guohui Zhang'
'Yunlong Deng'
'Duxia Cao'
'Zhiqiang Liu'

_publ_section_title
;
 Crystal structure of
 9-ethyl-3-[(E)-2-(thiophen-2-yl)vinyl]-9H-carbazole, C20H17NS
;
_journal_issue 4
_journal_name_full 'Zeitschrift f\"ur Kristallographie - New Crystal Structures'
_journal_page_first 525
_journal_volume 224
_journal_year 2009
_chemical_formula_moiety 'C20 H17 N S'
_chemical_formula_sum 'C20 H17 N S'
_chemical_formula_weight 303.41
_chemical_name_systematic
;
9-Ethyl-3-[(E)-2-(thiophen-2-yl)vinyl]-9H-carbazole 
;
_space_group_IT_number 4
_symmetry_cell_setting monoclinic
_symmetry_space_group_name_Hall 'P 2yb'
_symmetry_space_group_name_H-M 'P 1 21 1'
_atom_sites_solution_hydrogens geom
_atom_sites_solution_primary direct
_atom_sites_solution_secondary difmap
_audit_creation_method SHELXL-97
_cell_angle_alpha 90.00
_cell_angle_beta 97.619(1)
_cell_angle_gamma 90.00
_cell_formula_units_Z 4
_cell_length_a 11.8160(2)
_cell_length_b 5.5980(1)
_cell_length_c 24.4572(3)
_cell_measurement_reflns_used 2987
_cell_measurement_temperature 296(2)
_cell_measurement_theta_max 21.89
_cell_measurement_theta_min 2.25
_cell_volume 1603.46(4)
_computing_cell_refinement 'APEX2 Software Suite (Bruker,2005)'
_computing_data_collection 'APEX2 Software Suite (Bruker,2005)'
_computing_data_reduction 'APEX2 Software Suite (Bruker,2005)'
_computing_molecular_graphics 'SHELXTL (Bruker, 1997)'
_computing_publication_material 'WINGX (Farrugia,1999)'
_computing_structure_refinement 'SHELXL-97 (Sheldrick, 1997)'
_computing_structure_solution 'SIR97 (Altomare,1999)'
_diffrn_ambient_temperature 296(2)
_diffrn_measured_fraction_theta_full 0.983
_diffrn_measured_fraction_theta_max 0.969
_diffrn_measurement_device_type 'Bruker APEX2 CCD area-detector diffractometer'
_diffrn_measurement_method '\f and \w scans'
_diffrn_radiation_monochromator graphite
_diffrn_radiation_source 'fine-focus sealed tube'
_diffrn_radiation_type MoK\a
_diffrn_radiation_wavelength 0.71073
_diffrn_reflns_av_R_equivalents 0.0252
_diffrn_reflns_av_sigmaI/netI 0.0364
_diffrn_reflns_limit_h_max 14
_diffrn_reflns_limit_h_min -15
_diffrn_reflns_limit_k_max 6
_diffrn_reflns_limit_k_min -5
_diffrn_reflns_limit_l_max 31
_diffrn_reflns_limit_l_min -31
_diffrn_reflns_number 11591
_diffrn_reflns_theta_full 26.50
_diffrn_reflns_theta_max 27.46
_diffrn_reflns_theta_min 0.84
_diffrn_standards_number 0
_exptl_absorpt_coefficient_mu 0.198
_exptl_absorpt_correction_T_max 0.9670
_exptl_absorpt_correction_T_min 0.9482
_exptl_absorpt_correction_type multi-scan
_exptl_absorpt_process_details 'APEX2 Software Suite (Bruker,2005)'
_exptl_crystal_colour yellow
_exptl_crystal_density_diffrn 1.257
_exptl_crystal_density_method 'not measured'
_exptl_crystal_description prism
_exptl_crystal_F_000 640
_exptl_crystal_size_max 0.27
_exptl_crystal_size_mid 0.20
_exptl_crystal_size_min 0.17
_refine_diff_density_max 0.566
_refine_diff_density_min -0.347
_refine_diff_density_rms 0.048
_refine_ls_abs_structure_details 'Flack H D (1983), Acta Cryst. A39, 876-881'
_refine_ls_abs_structure_Flack -0.09(12)
_refine_ls_extinction_method none
_refine_ls_goodness_of_fit_ref 1.052
_refine_ls_hydrogen_treatment constr
_refine_ls_matrix_type full
_refine_ls_number_parameters 399
_refine_ls_number_reflns 5555
_refine_ls_number_restraints 22
_refine_ls_restrained_S_all 1.063
_refine_ls_R_factor_all 0.0806
_refine_ls_R_factor_gt 0.0568
_refine_ls_shift/su_max 0.000
_refine_ls_shift/su_mean 0.000
_refine_ls_structure_factor_coef Fsqd
_refine_ls_weighting_details 'calc w=1/[\s^2^(Fo^2^)+(0.0937P)^2^+0.4568P] where P=(Fo^2^+2Fc^2^)/3'
_refine_ls_weighting_scheme calc
_refine_ls_wR_factor_gt 0.1561
_refine_ls_wR_factor_ref 0.1757
_reflns_number_gt 4047
_reflns_number_total 5555
_reflns_threshold_expression >2sigma(I)
_cod_data_source_file 1267-2715.cff
_cod_data_source_block 01
_cod_depositor_comments
;
The following automatic conversions were performed:
'_symmetry_cell_setting' value 'Monoclinic' changed to 'monoclinic'
according to '/home/saulius/struct/CIF-dictionaries/cif_core.dic'
dictionary named 'cif_core.dic' version 2.4.1 from 2010-06-29.

Automatic conversion script
Id: cif_fix_enum 1555 2011-01-17 13:19:09Z saulius 
;
_cod_original_sg_symbol_Hall 'P 2yb '
_cod_original_sg_symbol_H-M P21
_cod_database_code 8102516

loop_
_symmetry_equiv_pos_as_xyz
'x, y, z'
'-x, y+1/2, -z'

loop_
_atom_site_label
_atom_site_type_symbol
_atom_site_fract_x
_atom_site_fract_y
_atom_site_fract_z
_atom_site_U_iso_or_equiv
_atom_site_adp_type
_atom_site_occupancy
_atom_site_symmetry_multiplicity
_atom_site_calc_flag
_atom_site_refinement_flags
_atom_site_disorder_assembly
_atom_site_disorder_group
C1 C 0.8675(4) 1.3335(10) 0.16353(17) 0.0700(12) Uani 1 1 d . . .
H1 H 0.8986 1.4615 0.1464 0.084 Uiso 1 1 calc R . .
C2 C 0.8210(4) 1.1426(9) 0.13720(17) 0.0643(11) Uani 1 1 d U . .
H2 H 0.8159 1.1202 0.0993 0.077 Uiso 1 1 calc R . .
C3 C 0.7773(3) 0.9651(7) 0.17656(14) 0.0435(7) Uani 1 1 d U . .
H3 H 0.7412 0.8214 0.1662 0.052 Uiso 1 1 calc R . .
C4 C 0.7982(4) 1.0457(10) 0.22792(16) 0.0668(11) Uani 1 1 d U . .
C5 C 0.7685(4) 0.8997(11) 0.27360(19) 0.0819(14) Uani 1 1 d DU . .
H5 H 0.7299 0.7572 0.2647 0.098 Uiso 1 1 calc R . .
C6 C 0.7912(4) 0.9519(11) 0.32433(18) 0.0807(14) Uani 1 1 d DU . .
H6 H 0.8248 1.1001 0.3324 0.097 Uiso 1 1 calc R . .
C7 C 0.7701(4) 0.8036(10) 0.37221(17) 0.0680(11) Uani 1 1 d U . .
C8 C 0.7002(4) 0.6004(10) 0.36859(17) 0.0671(11) Uani 1 1 d U . .
H8 H 0.6618 0.5578 0.3343 0.080 Uiso 1 1 calc R . .
C9 C 0.6857(3) 0.4581(9) 0.41460(16) 0.0627(11) Uani 1 1 d . . .
H9 H 0.6389 0.3239 0.4115 0.075 Uiso 1 1 calc R . .
C10 C 0.7453(3) 0.5292(8) 0.46510(14) 0.0494(9) Uani 1 1 d . . .
C11 C 0.8145(3) 0.7348(8) 0.46936(15) 0.0498(9) Uani 1 1 d . . .
C12 C 0.8267(3) 0.8707(9) 0.42300(17) 0.0619(11) Uani 1 1 d . . .
H12 H 0.8726 1.0061 0.4261 0.074 Uiso 1 1 calc R . .
C13 C 0.8629(3) 0.7568(7) 0.52641(15) 0.0503(9) Uani 1 1 d . . .
C14 C 0.9367(3) 0.9160(9) 0.55630(19) 0.0653(11) Uani 1 1 d . . .
H14 H 0.9684 1.0415 0.5386 0.078 Uiso 1 1 calc R . .
C15 C 0.9628(3) 0.8866(10) 0.61296(19) 0.0737(14) Uani 1 1 d . . .
H15 H 1.0101 0.9960 0.6334 0.088 Uiso 1 1 calc R . .
C16 C 0.9187(4) 0.6952(10) 0.63918(18) 0.0710(13) Uani 1 1 d . . .
H16 H 0.9372 0.6783 0.6771 0.085 Uiso 1 1 calc R . .
C17 C 0.8492(3) 0.5318(10) 0.61087(16) 0.0650(11) Uani 1 1 d . . .
H17 H 0.8212 0.4029 0.6290 0.078 Uiso 1 1 calc R . .
C18 C 0.8204(3) 0.5609(8) 0.55385(15) 0.0527(9) Uani 1 1 d . . .
C19 C 0.6769(3) 0.2304(8) 0.53176(18) 0.0601(11) Uani 1 1 d . . .
H19A H 0.7185 0.1408 0.5619 0.072 Uiso 1 1 calc R . .
H19B H 0.6597 0.1229 0.5007 0.072 Uiso 1 1 calc R . .
C20 C 0.5668(4) 0.3189(11) 0.5491(2) 0.0809(14) Uani 1 1 d . . .
H20A H 0.5832 0.4218 0.5805 0.121 Uiso 1 1 calc R . .
H20B H 0.5223 0.1854 0.5585 0.121 Uiso 1 1 calc R . .
H20C H 0.5247 0.4061 0.5192 0.121 Uiso 1 1 calc R . .
C21 C 0.9211(4) 0.6107(11) -0.0460(2) 0.0835(16) Uani 1 1 d . . .
H21 H 0.9867 0.5327 -0.0537 0.100 Uiso 1 1 calc R . .
C22 C 0.8740(4) 0.8019(12) -0.07454(19) 0.0816(15) Uani 1 1 d . . .
H22 H 0.9029 0.8681 -0.1047 0.098 Uiso 1 1 calc R . .
C23 C 0.7755(4) 0.8907(9) -0.05324(16) 0.0651(12) Uani 1 1 d . . .
H23 H 0.7344 1.0235 -0.0675 0.078 Uiso 1 1 calc R . .
C24 C 0.7481(3) 0.7618(8) -0.01015(15) 0.0559(10) Uani 1 1 d . . .
C25 C 0.6537(3) 0.7954(9) 0.02122(14) 0.0572(10) Uani 1 1 d . . .
H25 H 0.6087 0.9306 0.0135 0.069 Uiso 1 1 calc R . .
C26 C 0.6259(3) 0.6496(8) 0.06005(14) 0.0560(10) Uani 1 1 d . . .
H26 H 0.6668 0.5074 0.0642 0.067 Uiso 1 1 calc R . .
C27 C 0.5393(3) 0.6815(8) 0.09756(15) 0.0520(10) Uani 1 1 d . . .
C28 C 0.4613(3) 0.8705(8) 0.09231(15) 0.0584(11) Uani 1 1 d . . .
H28 H 0.4611 0.9749 0.0627 0.070 Uiso 1 1 calc R . .
C29 C 0.3850(3) 0.9080(8) 0.12919(16) 0.0617(11) Uani 1 1 d . . .
H29 H 0.3333 1.0340 0.1248 0.074 Uiso 1 1 calc R . .
C30 C 0.3877(3) 0.7504(8) 0.17343(15) 0.0519(9) Uani 1 1 d . . .
C31 C 0.4647(3) 0.5585(8) 0.17965(14) 0.0474(9) Uani 1 1 d . . .
C32 C 0.5398(3) 0.5229(8) 0.14110(14) 0.0508(9) Uani 1 1 d . . .
H32 H 0.5898 0.3939 0.1445 0.061 Uiso 1 1 calc R . .
C33 C 0.4481(3) 0.4404(7) 0.23069(14) 0.0483(9) Uani 1 1 d . . .
C34 C 0.4996(3) 0.2434(9) 0.25940(16) 0.0622(11) Uani 1 1 d . . .
H34 H 0.5559 0.1567 0.2450 0.075 Uiso 1 1 calc R . .
C35 C 0.4662(4) 0.1805(10) 0.30880(17) 0.0712(13) Uani 1 1 d . . .
H35 H 0.5010 0.0521 0.3285 0.085 Uiso 1 1 calc R . .
C36 C 0.3796(4) 0.3085(11) 0.32997(17) 0.0765(14) Uani 1 1 d . . .
H36 H 0.3580 0.2633 0.3637 0.092 Uiso 1 1 calc R . .
C37 C 0.3259(4) 0.4990(9) 0.30222(16) 0.0665(13) Uani 1 1 d . . .
H37 H 0.2682 0.5817 0.3165 0.080 Uiso 1 1 calc R . .
C38 C 0.3604(3) 0.5645(8) 0.25216(15) 0.0544(10) Uani 1 1 d . . .
C39 C 0.2323(4) 0.9137(9) 0.22438(19) 0.0713(13) Uani 1 1 d . . .
H39A H 0.2446 1.0637 0.2062 0.086 Uiso 1 1 calc R . .
H39B H 0.2327 0.9462 0.2634 0.086 Uiso 1 1 calc R . .
C40 C 0.1150(4) 0.8125(14) 0.2006(3) 0.1036(19) Uani 1 1 d . . .
H40A H 0.1134 0.7840 0.1618 0.155 Uiso 1 1 calc R . .
H40B H 0.0565 0.9253 0.2063 0.155 Uiso 1 1 calc R . .
H40C H 0.1019 0.6652 0.2189 0.155 Uiso 1 1 calc R . .
N1 N 0.7490(3) 0.4252(7) 0.51630(13) 0.0566(8) Uani 1 1 d . . .
N2 N 0.3242(3) 0.7528(6) 0.21746(13) 0.0550(8) Uani 1 1 d . . .
S1 S 0.86285(13) 1.3138(3) 0.23193(5) 0.0863(4) Uani 1 1 d . . .
S2 S 0.84528(11) 0.5321(3) 0.00521(5) 0.0813(4) Uani 1 1 d . . .

loop_
_atom_site_aniso_label
_atom_site_aniso_U_11
_atom_site_aniso_U_22
_atom_site_aniso_U_33
_atom_site_aniso_U_23
_atom_site_aniso_U_13
_atom_site_aniso_U_12
C1 0.070(3) 0.072(3) 0.068(3) 0.017(3) 0.006(2) 0.002(3)
C2 0.065(3) 0.071(3) 0.056(2) 0.004(2) 0.0055(19) 0.009(2)
C3 0.0361(16) 0.0308(19) 0.0596(15) -0.0071(14) -0.0085(14) 0.0007(14)
C4 0.061(2) 0.082(3) 0.0582(16) 0.0029(18) 0.0106(17) 0.018(3)
C5 0.086(3) 0.086(4) 0.075(2) 0.011(2) 0.017(2) 0.021(3)
C6 0.079(3) 0.091(4) 0.075(3) 0.012(3) 0.018(2) 0.028(3)
C7 0.057(2) 0.083(3) 0.068(2) 0.009(2) 0.023(2) 0.020(2)
C8 0.060(2) 0.090(3) 0.050(2) -0.008(2) 0.0046(18) 0.017(2)
C9 0.050(2) 0.069(3) 0.070(3) -0.011(2) 0.0098(18) 0.001(2)
C10 0.0460(18) 0.053(2) 0.0503(19) -0.0004(19) 0.0116(15) 0.0060(19)
C11 0.0412(18) 0.048(2) 0.062(2) 0.0029(18) 0.0140(16) 0.0067(18)
C12 0.052(2) 0.065(3) 0.071(3) 0.013(2) 0.0152(19) 0.007(2)
C13 0.0446(19) 0.044(2) 0.064(2) 0.0020(19) 0.0138(16) 0.0015(18)
C14 0.046(2) 0.057(3) 0.094(3) 0.003(2) 0.014(2) -0.003(2)
C15 0.049(2) 0.085(4) 0.083(3) -0.017(3) -0.009(2) -0.005(3)
C16 0.053(2) 0.096(4) 0.063(2) -0.006(3) 0.004(2) -0.004(3)
C17 0.056(2) 0.080(3) 0.061(2) 0.004(2) 0.0134(18) -0.001(3)
C18 0.0416(17) 0.058(3) 0.060(2) -0.004(2) 0.0140(16) 0.000(2)
C19 0.057(2) 0.051(3) 0.074(3) 0.000(2) 0.0149(19) -0.007(2)
C20 0.068(3) 0.084(4) 0.097(3) -0.006(3) 0.031(2) -0.011(3)
C21 0.068(3) 0.098(4) 0.090(3) -0.003(3) 0.030(3) -0.004(3)
C22 0.080(3) 0.100(4) 0.068(3) 0.007(3) 0.023(2) -0.026(3)
C23 0.072(3) 0.064(3) 0.058(2) 0.011(2) 0.004(2) -0.010(2)
C24 0.056(2) 0.061(3) 0.0488(19) -0.007(2) 0.0009(16) -0.008(2)
C25 0.058(2) 0.060(3) 0.052(2) -0.007(2) 0.0028(17) 0.000(2)
C26 0.054(2) 0.065(3) 0.050(2) 0.0062(19) 0.0068(17) 0.003(2)
C27 0.050(2) 0.056(3) 0.049(2) 0.0007(19) 0.0009(16) 0.0027(19)
C28 0.062(2) 0.061(3) 0.052(2) 0.003(2) 0.0051(18) 0.001(2)
C29 0.060(2) 0.057(3) 0.067(2) 0.000(2) 0.0046(19) 0.013(2)
C30 0.051(2) 0.050(2) 0.055(2) -0.0071(19) 0.0044(16) 0.0007(19)
C31 0.0430(17) 0.049(2) 0.0492(18) -0.0061(18) 0.0041(14) -0.0022(18)
C32 0.0457(18) 0.050(2) 0.056(2) -0.0038(19) 0.0039(15) -0.0005(19)
C33 0.0437(18) 0.052(2) 0.0486(19) -0.0021(18) 0.0048(15) 0.0023(18)
C34 0.049(2) 0.075(3) 0.062(2) 0.003(2) 0.0077(18) 0.002(2)
C35 0.068(3) 0.082(4) 0.063(2) 0.015(2) 0.007(2) 0.002(3)
C36 0.075(3) 0.096(4) 0.061(2) 0.000(3) 0.017(2) -0.014(3)
C37 0.067(2) 0.075(4) 0.061(2) -0.013(2) 0.0200(19) -0.002(3)
C38 0.055(2) 0.055(3) 0.053(2) -0.012(2) 0.0070(16) -0.005(2)
C39 0.067(3) 0.066(3) 0.083(3) -0.014(2) 0.020(2) 0.017(2)
C40 0.063(3) 0.115(5) 0.133(4) -0.016(4) 0.010(3) 0.008(4)
N1 0.0554(18) 0.056(2) 0.0602(18) -0.0029(16) 0.0125(15) -0.0101(18)
N2 0.0550(18) 0.052(2) 0.0600(18) -0.0100(17) 0.0154(15) 0.0051(16)
S1 0.1066(10) 0.0751(9) 0.0745(7) -0.0034(7) 0.0020(7) -0.0025(8)
S2 0.0755(7) 0.0874(10) 0.0858(8) 0.0211(8) 0.0285(6) 0.0160(7)

loop_
_atom_type_symbol
_atom_type_description
_atom_type_scat_dispersion_real
_atom_type_scat_dispersion_imag
_atom_type_scat_source
C C 0.0033 0.0016 'International Tables Vol C Tables 4.2.6.8 and 6.1.1.4'
H H 0.0000 0.0000 'International Tables Vol C Tables 4.2.6.8 and 6.1.1.4'
N N 0.0061 0.0033 'International Tables Vol C Tables 4.2.6.8 and 6.1.1.4'
S S 0.1246 0.1234 'International Tables Vol C Tables 4.2.6.8 and 6.1.1.4'

loop_
_geom_angle_atom_site_label_1
_geom_angle_atom_site_label_2
_geom_angle_atom_site_label_3
_geom_angle
_geom_angle_site_symmetry_1
_geom_angle_site_symmetry_3
_geom_angle_publ_flag
C2 C1 S1 111.3(4) . . ?
C2 C1 H1 124.4 . . ?
S1 C1 H1 124.4 . . ?
C1 C2 C3 111.9(4) . . ?
C1 C2 H2 124.1 . . ?
C3 C2 H2 124.1 . . ?
C4 C3 C2 109.9(4) . . ?
C4 C3 H3 125.1 . . ?
C2 C3 H3 125.1 . . ?
C3 C4 C5 119.9(5) . . ?
C3 C4 S1 112.7(3) . . ?
C5 C4 S1 127.4(4) . . ?
C6 C5 C4 125.2(6) . . ?
C6 C5 H5 117.4 . . ?
C4 C5 H5 117.4 . . ?
C5 C6 C7 127.4(6) . . ?
C5 C6 H6 116.3 . . ?
C7 C6 H6 116.3 . . ?
C12 C7 C8 119.2(4) . . ?
C12 C7 C6 116.5(5) . . ?
C8 C7 C6 124.3(4) . . ?
C7 C8 C9 122.8(4) . . ?
C7 C8 H8 118.6 . . ?
C9 C8 H8 118.6 . . ?
C10 C9 C8 116.4(4) . . ?
C10 C9 H9 121.8 . . ?
C8 C9 H9 121.8 . . ?
N1 C10 C9 129.5(4) . . ?
N1 C10 C11 109.3(3) . . ?
C9 C10 C11 121.2(4) . . ?
C12 C11 C10 120.6(4) . . ?
C12 C11 C13 132.3(4) . . ?
C10 C11 C13 107.1(3) . . ?
C7 C12 C11 119.7(4) . . ?
C7 C12 H12 120.2 . . ?
C11 C12 H12 120.2 . . ?
C14 C13 C18 119.2(4) . . ?
C14 C13 C11 135.0(4) . . ?
C18 C13 C11 105.8(3) . . ?
C13 C14 C15 119.4(4) . . ?
C13 C14 H14 120.3 . . ?
C15 C14 H14 120.3 . . ?
C16 C15 C14 120.4(4) . . ?
C16 C15 H15 119.8 . . ?
C14 C15 H15 119.8 . . ?
C17 C16 C15 121.6(4) . . ?
C17 C16 H16 119.2 . . ?
C15 C16 H16 119.2 . . ?
C16 C17 C18 118.7(4) . . ?
C16 C17 H17 120.7 . . ?
C18 C17 H17 120.7 . . ?
N1 C18 C17 129.9(4) . . ?
N1 C18 C13 109.5(3) . . ?
C17 C18 C13 120.6(4) . . ?
N1 C19 C20 112.5(4) . . ?
N1 C19 H19A 109.1 . . ?
C20 C19 H19A 109.1 . . ?
N1 C19 H19B 109.1 . . ?
C20 C19 H19B 109.1 . . ?
H19A C19 H19B 107.8 . . ?
C19 C20 H20A 109.5 . . ?
C19 C20 H20B 109.5 . . ?
H20A C20 H20B 109.5 . . ?
C19 C20 H20C 109.5 . . ?
H20A C20 H20C 109.5 . . ?
H20B C20 H20C 109.5 . . ?
C22 C21 S2 111.4(4) . . ?
C22 C21 H21 124.3 . . ?
S2 C21 H21 124.3 . . ?
C21 C22 C23 112.7(4) . . ?
C21 C22 H22 123.6 . . ?
C23 C22 H22 123.6 . . ?
C24 C23 C22 113.0(5) . . ?
C24 C23 H23 123.5 . . ?
C22 C23 H23 123.5 . . ?
C23 C24 C25 128.7(4) . . ?
C23 C24 S2 110.2(3) . . ?
C25 C24 S2 121.1(3) . . ?
C26 C25 C24 125.5(4) . . ?
C26 C25 H25 117.2 . . ?
C24 C25 H25 117.2 . . ?
C25 C26 C27 129.0(4) . . ?
C25 C26 H26 115.5 . . ?
C27 C26 H26 115.5 . . ?
C32 C27 C28 119.4(3) . . ?
C32 C27 C26 118.0(4) . . ?
C28 C27 C26 122.6(4) . . ?
C29 C28 C27 122.5(4) . . ?
C29 C28 H28 118.7 . . ?
C27 C28 H28 118.7 . . ?
C28 C29 C30 117.6(4) . . ?
C28 C29 H29 121.2 . . ?
C30 C29 H29 121.2 . . ?
N2 C30 C29 129.5(4) . . ?
N2 C30 C31 109.4(3) . . ?
C29 C30 C31 121.1(3) . . ?
C32 C31 C30 119.9(4) . . ?
C32 C31 C33 133.6(4) . . ?
C30 C31 C33 106.4(3) . . ?
C27 C32 C31 119.4(4) . . ?
C27 C32 H32 120.3 . . ?
C31 C32 H32 120.3 . . ?
C34 C33 C38 119.6(4) . . ?
C34 C33 C31 133.7(3) . . ?
C38 C33 C31 106.7(3) . . ?
C35 C34 C33 119.2(4) . . ?
C35 C34 H34 120.4 . . ?
C33 C34 H34 120.4 . . ?
C34 C35 C36 120.3(5) . . ?
C34 C35 H35 119.8 . . ?
C36 C35 H35 119.8 . . ?
C37 C36 C35 121.7(4) . . ?
C37 C36 H36 119.1 . . ?
C35 C36 H36 119.1 . . ?
C36 C37 C38 118.1(4) . . ?
C36 C37 H37 121.0 . . ?
C38 C37 H37 121.0 . . ?
N2 C38 C37 129.6(4) . . ?
N2 C38 C33 109.3(3) . . ?
C37 C38 C33 121.0(4) . . ?
N2 C39 C40 112.4(4) . . ?
N2 C39 H39A 109.1 . . ?
C40 C39 H39A 109.1 . . ?
N2 C39 H39B 109.1 . . ?
C40 C39 H39B 109.1 . . ?
H39A C39 H39B 107.9 . . ?
C39 C40 H40A 109.5 . . ?
C39 C40 H40B 109.5 . . ?
H40A C40 H40B 109.5 . . ?
C39 C40 H40C 109.5 . . ?
H40A C40 H40C 109.5 . . ?
H40B C40 H40C 109.5 . . ?
C10 N1 C18 108.3(3) . . ?
C10 N1 C19 126.9(3) . . ?
C18 N1 C19 124.1(3) . . ?
C38 N2 C30 108.2(3) . . ?
C38 N2 C39 125.5(3) . . ?
C30 N2 C39 126.2(4) . . ?
C4 S1 C1 94.3(2) . . ?
C21 S2 C24 92.7(3) . . ?

loop_
_geom_bond_atom_site_label_1
_geom_bond_atom_site_label_2
_geom_bond_distance
_geom_bond_site_symmetry_2
_geom_bond_publ_flag
C1 C2 1.328(7) . ?
C1 S1 1.685(4) . ?
C1 H1 0.9300 . ?
C2 C3 1.521(6) . ?
C2 H2 0.9300 . ?
C3 C4 1.327(5) . ?
C3 H3 0.9300 . ?
C4 C5 1.464(7) . ?
C4 S1 1.681(6) . ?
C5 C6 1.268(5) . ?
C5 H5 0.9300 . ?
C6 C7 1.483(7) . ?
C6 H6 0.9300 . ?
C7 C12 1.382(6) . ?
C7 C8 1.401(7) . ?
C8 C9 1.408(6) . ?
C8 H8 0.9300 . ?
C9 C10 1.396(5) . ?
C9 H9 0.9300 . ?
C10 N1 1.377(5) . ?
C10 C11 1.408(6) . ?
C11 C12 1.389(6) . ?
C11 C13 1.441(5) . ?
C12 H12 0.9300 . ?
C13 C14 1.385(6) . ?
C13 C18 1.412(6) . ?
C14 C15 1.389(6) . ?
C14 H14 0.9300 . ?
C15 C16 1.385(7) . ?
C15 H15 0.9300 . ?
C16 C17 1.357(6) . ?
C16 H16 0.9300 . ?
C17 C18 1.400(5) . ?
C17 H17 0.9300 . ?
C18 N1 1.389(5) . ?
C19 N1 1.464(5) . ?
C19 C20 1.504(6) . ?
C19 H19A 0.9700 . ?
C19 H19B 0.9700 . ?
C20 H20A 0.9600 . ?
C20 H20B 0.9600 . ?
C20 H20C 0.9600 . ?
C21 C22 1.356(8) . ?
C21 S2 1.692(5) . ?
C21 H21 0.9300 . ?
C22 C23 1.426(7) . ?
C22 H22 0.9300 . ?
C23 C24 1.352(6) . ?
C23 H23 0.9300 . ?
C24 C25 1.448(5) . ?
C24 S2 1.731(5) . ?
C25 C26 1.326(6) . ?
C25 H25 0.9300 . ?
C26 C27 1.473(5) . ?
C26 H26 0.9300 . ?
C27 C32 1.386(5) . ?
C27 C28 1.398(6) . ?
C28 C29 1.374(5) . ?
C28 H28 0.9300 . ?
C29 C30 1.393(6) . ?
C29 H29 0.9300 . ?
C30 N2 1.392(5) . ?
C30 C31 1.403(5) . ?
C31 C32 1.392(5) . ?
C31 C33 1.449(5) . ?
C32 H32 0.9300 . ?
C33 C34 1.402(6) . ?
C33 C38 1.406(5) . ?
C34 C35 1.366(6) . ?
C34 H34 0.9300 . ?
C35 C36 1.403(7) . ?
C35 H35 0.9300 . ?
C36 C37 1.373(7) . ?
C36 H36 0.9300 . ?
C37 C38 1.390(5) . ?
C37 H37 0.9300 . ?
C38 N2 1.385(5) . ?
C39 N2 1.438(5) . ?
C39 C40 1.538(7) . ?
C39 H39A 0.9700 . ?
C39 H39B 0.9700 . ?
C40 H40A 0.9600 . ?
C40 H40B 0.9600 . ?
C40 H40C 0.9600 . ?

loop_
_geom_torsion_atom_site_label_1
_geom_torsion_atom_site_label_2
_geom_torsion_atom_site_label_3
_geom_torsion_atom_site_label_4
_geom_torsion
_geom_torsion_site_symmetry_1
_geom_torsion_site_symmetry_2
_geom_torsion_site_symmetry_3
_geom_torsion_site_symmetry_4
_geom_torsion_publ_flag
S1 C1 C2 C3 0.3(5) . . . . ?
C1 C2 C3 C4 -0.8(5) . . . . ?
C2 C3 C4 C5 -177.1(4) . . . . ?
C2 C3 C4 S1 0.9(4) . . . . ?
C3 C4 C5 C6 175.2(5) . . . . ?
S1 C4 C5 C6 -2.5(7) . . . . ?
C4 C5 C6 C7 -175.5(4) . . . . ?
C5 C6 C7 C12 164.5(5) . . . . ?
C5 C6 C7 C8 -13.6(7) . . . . ?
C12 C7 C8 C9 -0.8(6) . . . . ?
C6 C7 C8 C9 177.4(4) . . . . ?
C7 C8 C9 C10 -0.1(6) . . . . ?
C8 C9 C10 N1 -179.1(4) . . . . ?
C8 C9 C10 C11 1.0(5) . . . . ?
N1 C10 C11 C12 179.0(4) . . . . ?
C9 C10 C11 C12 -1.0(5) . . . . ?
N1 C10 C11 C13 0.0(4) . . . . ?
C9 C10 C11 C13 179.9(4) . . . . ?
C8 C7 C12 C11 0.7(6) . . . . ?
C6 C7 C12 C11 -177.5(4) . . . . ?
C10 C11 C12 C7 0.1(6) . . . . ?
C13 C11 C12 C7 178.9(4) . . . . ?
C12 C11 C13 C14 0.6(8) . . . . ?
C10 C11 C13 C14 179.5(4) . . . . ?
C12 C11 C13 C18 -178.6(4) . . . . ?
C10 C11 C13 C18 0.2(4) . . . . ?
C18 C13 C14 C15 -3.2(6) . . . . ?
C11 C13 C14 C15 177.6(4) . . . . ?
C13 C14 C15 C16 2.2(7) . . . . ?
C14 C15 C16 C17 -0.1(7) . . . . ?
C15 C16 C17 C18 -0.9(7) . . . . ?
C16 C17 C18 N1 -177.7(4) . . . . ?
C16 C17 C18 C13 -0.1(6) . . . . ?
C14 C13 C18 N1 -179.8(3) . . . . ?
C11 C13 C18 N1 -0.4(4) . . . . ?
C14 C13 C18 C17 2.1(6) . . . . ?
C11 C13 C18 C17 -178.4(3) . . . . ?
S2 C21 C22 C23 1.6(6) . . . . ?
C21 C22 C23 C24 -1.7(6) . . . . ?
C22 C23 C24 C25 -178.9(4) . . . . ?
C22 C23 C24 S2 0.9(5) . . . . ?
C23 C24 C25 C26 173.7(4) . . . . ?
S2 C24 C25 C26 -6.1(6) . . . . ?
C24 C25 C26 C27 173.2(4) . . . . ?
C25 C26 C27 C32 -168.9(4) . . . . ?
C25 C26 C27 C28 8.0(7) . . . . ?
C32 C27 C28 C29 0.7(6) . . . . ?
C26 C27 C28 C29 -176.1(4) . . . . ?
C27 C28 C29 C30 0.6(6) . . . . ?
C28 C29 C30 N2 177.0(4) . . . . ?
C28 C29 C30 C31 -0.8(6) . . . . ?
N2 C30 C31 C32 -178.5(3) . . . . ?
C29 C30 C31 C32 -0.2(6) . . . . ?
N2 C30 C31 C33 -0.9(4) . . . . ?
C29 C30 C31 C33 177.4(4) . . . . ?
C28 C27 C32 C31 -1.8(6) . . . . ?
C26 C27 C32 C31 175.2(4) . . . . ?
C30 C31 C32 C27 1.5(5) . . . . ?
C33 C31 C32 C27 -175.3(4) . . . . ?
C32 C31 C33 C34 -1.7(8) . . . . ?
C30 C31 C33 C34 -178.8(4) . . . . ?
C32 C31 C33 C38 178.1(4) . . . . ?
C30 C31 C33 C38 1.0(4) . . . . ?
C38 C33 C34 C35 -2.2(6) . . . . ?
C31 C33 C34 C35 177.7(4) . . . . ?
C33 C34 C35 C36 1.3(7) . . . . ?
C34 C35 C36 C37 0.1(8) . . . . ?
C35 C36 C37 C38 -0.6(7) . . . . ?
C36 C37 C38 N2 -177.1(4) . . . . ?
C36 C37 C38 C33 -0.3(6) . . . . ?
C34 C33 C38 N2 179.1(3) . . . . ?
C31 C33 C38 N2 -0.8(4) . . . . ?
C34 C33 C38 C37 1.7(6) . . . . ?
C31 C33 C38 C37 -178.2(4) . . . . ?
C9 C10 N1 C18 179.8(4) . . . . ?
C11 C10 N1 C18 -0.3(4) . . . . ?
C9 C10 N1 C19 -9.8(7) . . . . ?
C11 C10 N1 C19 170.2(3) . . . . ?
C17 C18 N1 C10 178.2(4) . . . . ?
C13 C18 N1 C10 0.4(4) . . . . ?
C17 C18 N1 C19 7.5(7) . . . . ?
C13 C18 N1 C19 -170.4(3) . . . . ?
C20 C19 N1 C10 -87.1(5) . . . . ?
C20 C19 N1 C18 81.9(5) . . . . ?
C37 C38 N2 C30 177.3(4) . . . . ?
C33 C38 N2 C30 0.3(4) . . . . ?
C37 C38 N2 C39 -5.9(7) . . . . ?
C33 C38 N2 C39 177.0(4) . . . . ?
C29 C30 N2 C38 -177.7(4) . . . . ?
C31 C30 N2 C38 0.4(4) . . . . ?
C29 C30 N2 C39 5.6(7) . . . . ?
C31 C30 N2 C39 -176.3(4) . . . . ?
C40 C39 N2 C38 -83.8(5) . . . . ?
C40 C39 N2 C30 92.3(5) . . . . ?
C3 C4 S1 C1 -0.7(3) . . . . ?
C5 C4 S1 C1 177.2(4) . . . . ?
C2 C1 S1 C4 0.2(4) . . . . ?
C22 C21 S2 C24 -0.9(4) . . . . ?
C23 C24 S2 C21 0.0(4) . . . . ?
C25 C24 S2 C21 179.9(4) . . . . ?
